data_7704869
loop_
_publ_author_name
'Tziotzi, Thomais G.'
'Andreou, Evangelos K.'
'Tzanetou, Eirini'
'Kalofolias, Dimitris A.'
'Cutler, Daniel J.'
'Weselski, Marek'
'Siczek, Milosz'
'Lis, Tadeusz'
'Brechin, Euan K.'
'Milios, Constantinos J.'

_publ_section_title
;
 The first amino acid bound manganese-calcium clusters: a
 {[MnCa]<sub>2</sub>} methylalanine complex, and a [MnCa] trigonal prism.
;
_journal_issue 30
_journal_name_full 'Dalton transactions (Cambridge, England : 2003)'
_journal_page_first 10339
_journal_page_last 10343
_journal_paper_doi 10.1039/d0dt01916j
_journal_volume 49
_journal_year 2020
_chemical_formula_moiety 'C116 H124 Ca2 Mn6 N6 O34, 6.2(C2 H3 N), 0.9(H2 O)'
_chemical_formula_sum 'C128.4 H144.4 Ca2 Mn6 N12.2 O34.9'
_chemical_formula_weight 2826.75
_chemical_melting_point '	C116 H124 Ca2 Mn6 N6 O34, 2(C1.20 H1.80 N0.60), 5(C2 H3 N), 0.3'
_space_group_crystal_system triclinic
_space_group_IT_number 2
_space_group_name_Hall '-P 1'
_space_group_name_H-M_alt 'P -1'
_atom_sites_solution_hydrogens mixed
_audit_creation_method SHELXL-2014/7
_audit_update_record
;
2018-02-01 deposited with the CCDC.	2020-07-17 downloaded from the CCDC.
;
_cell_angle_alpha 107.04(3)
_cell_angle_beta 99.23(3)
_cell_angle_gamma 97.21(3)
_cell_formula_units_Z 1
_cell_length_a 14.303(4)
_cell_length_b 15.673(5)
_cell_length_c 15.979(5)
_cell_measurement_reflns_used 8240
_cell_measurement_temperature 80(2)
_cell_measurement_theta_max 30.6563
_cell_measurement_theta_min 2.7204
_cell_volume 3323.5(19)
_computing_cell_refinement 'CrysAlisRED (Agilent)'
_computing_data_collection 'CrysAlisCCD (Agilent)'
_computing_data_reduction 'CrysAlisRED (Agilent)'
_computing_structure_refinement 'SHELXL-2013 (Sheldrick, 2013)'
_computing_structure_solution 'SHELXS (Sheldrick, 2013)'
_diffrn_ambient_temperature 80(2)
_diffrn_measured_fraction_theta_full 0.999
_diffrn_measured_fraction_theta_max 0.885
_diffrn_measurement_device_type 'Xcalibur R with Ruby CCD detector'
_diffrn_measurement_method /w
_diffrn_radiation_type MoK\a
_diffrn_radiation_wavelength 0.71073
_diffrn_reflns_av_R_equivalents 0.0388
_diffrn_reflns_av_unetI/netI 0.0848
_diffrn_reflns_Laue_measured_fraction_full 0.999
_diffrn_reflns_Laue_measured_fraction_max 0.885
_diffrn_reflns_limit_h_max 15
_diffrn_reflns_limit_h_min -20
_diffrn_reflns_limit_k_max 19
_diffrn_reflns_limit_k_min -21
_diffrn_reflns_limit_l_max 22
_diffrn_reflns_limit_l_min -21
_diffrn_reflns_number 29522
_diffrn_reflns_point_group_measured_fraction_full 0.999
_diffrn_reflns_point_group_measured_fraction_max 0.885
_diffrn_reflns_theta_full 25.500
_diffrn_reflns_theta_max 30.724
_diffrn_reflns_theta_min 2.726
_exptl_absorpt_coefficient_mu 0.711
_exptl_absorpt_correction_T_max 0.925
_exptl_absorpt_correction_T_min 0.797
_exptl_absorpt_correction_type analytical
_exptl_crystal_colour brown
_exptl_crystal_density_diffrn 1.412
_exptl_crystal_description plates
_exptl_crystal_F_000 1469
_exptl_crystal_size_max 0.500
_exptl_crystal_size_mid 0.270
_exptl_crystal_size_min 0.120
_refine_diff_density_max 1.108
_refine_diff_density_min -0.673
_refine_diff_density_rms 0.109
_refine_ls_extinction_method none
_refine_ls_goodness_of_fit_ref 1.006
_refine_ls_hydrogen_treatment constr
_refine_ls_matrix_type full
_refine_ls_number_parameters 858
_refine_ls_number_reflns 18327
_refine_ls_number_restraints 1
_refine_ls_restrained_S_all 1.006
_refine_ls_R_factor_all 0.1050
_refine_ls_R_factor_gt 0.0674
_refine_ls_shift/su_max 0.001
_refine_ls_shift/su_mean 0.000
_refine_ls_structure_factor_coef Fsqd
_refine_ls_weighting_details 'w=1/[\s^2^(Fo^2^)+(0.0941P)^2^+4.0949P] where P=(Fo^2^+2Fc^2^)/3'
_refine_ls_weighting_scheme calc
_refine_ls_wR_factor_gt 0.1719
_refine_ls_wR_factor_ref 0.2010
_reflns_Friedel_coverage 0.000
_reflns_number_gt 12519
_reflns_number_total 18327
_reflns_threshold_expression 'I > 2\s(I)'
_cod_data_source_file d0dt01916j2.cif
_cod_data_source_block th36ba
_cod_depositor_comments
;Adding full bibliography for 7704869--7704870.cif.

 Adding full bibliography for 7704869--7704870.cif.
;
_cod_original_formula_sum 'C128.40 H144.40 Ca2 Mn6 N12.20 O34.90'
_cod_database_code 7704869
_shelx_shelxl_version_number 2014/7
_shelx_space_group_comment
;
The symmetry employed for this shelxl refinement is uniquely defined
by the following loop, which should always be used as a source of
symmetry information in preference to the above space-group names.
They are only intended as comments.
;
_shelx_estimated_absorpt_t_min 0.717
_shelx_estimated_absorpt_t_max 0.920

loop_
_space_group_symop_operation_xyz
'x, y, z'
'-x, -y, -z'

loop_
_atom_site_label
_atom_site_type_symbol
_atom_site_fract_x
_atom_site_fract_y
_atom_site_fract_z
_atom_site_U_iso_or_equiv
_atom_site_adp_type
_atom_site_occupancy
_atom_site_site_symmetry_order
_atom_site_calc_flag
_atom_site_refinement_flags_posn
_atom_site_refinement_flags_adp
_atom_site_refinement_flags_occupancy
_atom_site_disorder_assembly
_atom_site_disorder_group
Ca Ca 0.61922(5) 0.57408(5) 0.51729(4) 0.02059(15) Uani 1 1 d . . . . .
Mn1 Mn 0.52261(4) 0.60555(3) 0.70148(3) 0.01873(12) Uani 1 1 d . . . . .
Mn2 Mn 0.70097(4) 0.75523(3) 0.71083(3) 0.01989(12) Uani 1 1 d . . . . .
Mn3 Mn 0.73024(4) 0.54110(3) 0.71227(3) 0.01954(12) Uani 1 1 d . . . . .
O1 O 0.47485(17) 0.57191(16) 0.57499(15) 0.0218(5) Uani 1 1 d . . . . .
H1 H 0.4461 0.6137 0.5640 0.033 Uiso 1 1 calc R U . . .
O2 O 0.65430(17) 0.62954(15) 0.69290(15) 0.0204(5) Uani 1 1 d . . . . .
O1A O 0.5456(2) 0.62915(17) 0.40528(17) 0.0329(6) Uani 1 1 d . . . . .
O2A O 0.44115(18) 0.52341(16) 0.29333(16) 0.0249(5) Uani 1 1 d . . . . .
C7A C 0.4859(3) 0.6046(2) 0.3334(2) 0.0263(7) Uani 1 1 d . . . . .
C1A C 0.4621(3) 0.6729(3) 0.2879(3) 0.0307(8) Uani 1 1 d . . . . .
C2A C 0.4895(4) 0.7655(3) 0.3347(3) 0.0442(11) Uani 1 1 d . . . . .
H2A H 0.5255 0.7856 0.3946 0.053 Uiso 1 1 calc R U . . .
C3A C 0.4639(4) 0.8283(3) 0.2932(4) 0.0537(13) Uani 1 1 d . . . . .
H3A H 0.4829 0.8914 0.3249 0.064 Uiso 1 1 calc R U . . .
C4A C 0.4114(3) 0.7998(3) 0.2069(4) 0.0492(13) Uani 1 1 d . . . . .
H4A H 0.3930 0.8430 0.1794 0.059 Uiso 1 1 calc R U . . .
C5A C 0.3855(3) 0.7084(3) 0.1603(3) 0.0398(10) Uani 1 1 d . . . . .
H5A H 0.3502 0.6885 0.1002 0.048 Uiso 1 1 calc R U . . .
C6A C 0.4109(3) 0.6456(3) 0.2011(3) 0.0300(8) Uani 1 1 d . . . . .
H6A H 0.3926 0.5827 0.1687 0.036 Uiso 1 1 calc R U . . .
O1B O 0.84884(19) 0.74966(19) 0.7068(2) 0.0328(6) Uani 1 1 d . . . . .
O2B O 0.86993(19) 0.61582(19) 0.72248(19) 0.0303(6) Uani 1 1 d . . . . .
C7B C 0.8980(3) 0.6884(3) 0.7084(2) 0.0243(7) Uani 1 1 d . . . . .
C1B C 0.9982(3) 0.7040(3) 0.6907(2) 0.0276(8) Uani 1 1 d . . . . .
C2B C 1.0572(3) 0.6400(3) 0.6925(3) 0.0311(8) Uani 1 1 d . . . . .
H2B H 1.0339 0.5858 0.7037 0.037 Uiso 1 1 calc R U . . .
C3B C 1.1499(3) 0.6554(3) 0.6779(3) 0.0401(10) Uani 1 1 d . . . . .
H3B H 1.1902 0.6120 0.6803 0.048 Uiso 1 1 calc R U . . .
C4B C 1.1840(3) 0.7323(3) 0.6602(3) 0.0406(10) Uani 1 1 d . . . . .
H4B H 1.2473 0.7417 0.6493 0.049 Uiso 1 1 calc R U . . .
C5B C 1.1256(3) 0.7973(3) 0.6583(3) 0.0439(11) Uani 1 1 d . . . . .
H5B H 1.1493 0.8512 0.6467 0.053 Uiso 1 1 calc R U . . .
C6B C 1.0332(3) 0.7825(3) 0.6732(3) 0.0371(9) Uani 1 1 d . . . . .
H6B H 0.9933 0.8263 0.6716 0.045 Uiso 1 1 calc R U . . .
O1C O 0.52910(18) 0.75242(16) 0.72438(16) 0.0239(5) Uani 1 1 d . . . . .
O2C O 0.41280(19) 0.74154(17) 0.60876(17) 0.0276(6) Uani 1 1 d . . . . .
C7C C 0.4643(2) 0.7845(2) 0.6842(2) 0.0228(7) Uani 1 1 d . . . . .
C1C C 0.4493(3) 0.8779(2) 0.7338(2) 0.0241(7) Uani 1 1 d . . . . .
C2C C 0.4974(3) 0.9205(2) 0.8218(3) 0.0270(8) Uani 1 1 d . . . . .
H2C H 0.5399 0.8908 0.8505 0.032 Uiso 1 1 calc R U . . .
C3C C 0.3863(3) 0.9217(2) 0.6928(3) 0.0303(8) Uani 1 1 d . . . . .
H3C H 0.3526 0.8928 0.6326 0.036 Uiso 1 1 calc R U . . .
C4C C 0.4836(3) 1.0068(3) 0.8683(3) 0.0320(8) Uani 1 1 d . . . . .
H4C H 0.5169 1.0359 0.9286 0.038 Uiso 1 1 calc R U . . .
C5C C 0.4219(3) 1.0496(3) 0.8270(3) 0.0355(9) Uani 1 1 d . . . . .
H5C H 0.4130 1.1085 0.8589 0.043 Uiso 1 1 calc R U . . .
C6C C 0.3728(3) 1.0079(3) 0.7400(3) 0.0369(9) Uani 1 1 d . . . . .
H6C H 0.3298 1.0377 0.7121 0.044 Uiso 1 1 calc R U . . .
O1D O 0.39464(18) 0.57958(17) 0.72213(17) 0.0263(5) Uani 1 1 d . . . . .
O2D O 0.3070(2) 0.5582(3) 0.8188(2) 0.0553(10) Uani 1 1 d . . . . .
C1D C 0.3836(3) 0.5870(3) 0.8038(3) 0.0317(8) Uani 1 1 d . . . . .
C2D C 0.4725(3) 0.6332(3) 0.8792(2) 0.0258(7) Uani 1 1 d . . . . .
C3D C 0.4562(3) 0.7274(3) 0.9316(3) 0.0413(10) Uani 1 1 d . . . . .
H3D1 H 0.4004 0.7206 0.9591 0.062 Uiso 1 1 calc R U . . .
H3D2 H 0.5135 0.7590 0.9783 0.062 Uiso 1 1 calc R U . . .
H3D3 H 0.4444 0.7626 0.8907 0.062 Uiso 1 1 calc R U . . .
C4D C 0.4869(3) 0.5746(3) 0.9399(3) 0.0351(9) Uani 1 1 d . . . . .
H4D1 H 0.4303 0.5683 0.9664 0.053 Uiso 1 1 calc R U . . .
H4D2 H 0.4956 0.5145 0.9047 0.053 Uiso 1 1 calc R U . . .
H4D3 H 0.5442 0.6035 0.9875 0.053 Uiso 1 1 calc R U . . .
N1D N 0.5572(2) 0.64423(19) 0.83779(18) 0.0201(6) Uani 1 1 d . . . . .
H1D1 H 0.5999 0.6108 0.8544 0.024 Uiso 1 1 calc R U . . .
H1D2 H 0.5869 0.7035 0.8593 0.024 Uiso 1 1 calc R U . . .
O2E O 0.72333(18) 0.79057(16) 0.83723(16) 0.0245(5) Uani 1 1 d . . . . .
C1E C 0.7447(3) 0.9534(2) 0.8758(2) 0.0229(7) Uani 1 1 d . . . . .
C2E C 0.7363(2) 0.8718(2) 0.8965(2) 0.0227(7) Uani 1 1 d . . . . .
C3E C 0.7415(3) 0.8743(3) 0.9871(2) 0.0287(8) Uani 1 1 d . . . . .
H3E H 0.7376 0.8193 1.0010 0.034 Uiso 1 1 calc R U . . .
C4E C 0.7520(3) 0.9540(3) 1.0536(3) 0.0310(8) Uani 1 1 d . . . . .
H4E H 0.7553 0.9538 1.1134 0.037 Uiso 1 1 calc R U . . .
C5E C 0.7649(3) 1.1209(3) 1.1059(3) 0.0340(9) Uani 1 1 d . . . . .
H5E H 0.7639 1.1196 1.1648 0.041 Uiso 1 1 calc R U . . .
C6E C 0.7730(3) 1.2022(3) 1.0892(3) 0.0346(9) Uani 1 1 d . . . . .
H6E H 0.7768 1.2570 1.1363 0.042 Uiso 1 1 calc R U . . .
C7E C 0.7757(3) 1.2041(3) 1.0028(3) 0.0314(8) Uani 1 1 d . . . . .
H7E H 0.7829 1.2606 0.9917 0.038 Uiso 1 1 calc R U . . .
C8E C 0.7680(3) 1.1250(2) 0.9334(3) 0.0281(8) Uani 1 1 d . . . . .
H8E H 0.7697 1.1278 0.8751 0.034 Uiso 1 1 calc R U . . .
C9E C 0.7575(2) 1.0396(2) 0.9476(2) 0.0242(7) Uani 1 1 d . . . . .
C10E C 0.7581(3) 1.0384(3) 1.0357(2) 0.0276(8) Uani 1 1 d . . . . .
C11E C 0.7369(3) 0.9540(2) 0.7854(2) 0.0257(7) Uani 1 1 d . . . . .
H11E H 0.7459 1.0117 0.7768 0.031 Uiso 1 1 calc R U . . .
N1E N 0.7188(2) 0.8834(2) 0.71413(19) 0.0232(6) Uani 1 1 d . . . . .
C12E C 0.7126(3) 0.8937(2) 0.6233(2) 0.0254(7) Uani 1 1 d . . . . .
C13E C 0.6688(4) 0.9797(3) 0.6179(3) 0.0476(12) Uani 1 1 d . . . . .
H13A H 0.6124 0.9819 0.6466 0.057 Uiso 1 1 calc R U . . .
H13B H 0.7174 1.0349 0.6519 0.057 Uiso 1 1 calc R U . . .
C14E C 0.6378(4) 0.9803(4) 0.5227(3) 0.0528(13) Uani 1 1 d . . . . .
H14A H 0.6113 1.0352 0.5235 0.079 Uiso 1 1 calc R U . . .
H14B H 0.6936 0.9796 0.4942 0.079 Uiso 1 1 calc R U . . .
H14C H 0.5886 0.9266 0.4889 0.079 Uiso 1 1 calc R U . . .
C15E C 0.8128(3) 0.8982(4) 0.6025(3) 0.0476(12) Uani 1 1 d . . . . .
H15A H 0.8357 0.8416 0.6043 0.057 Uiso 1 1 calc R U . . .
H15B H 0.8082 0.9006 0.5408 0.057 Uiso 1 1 calc R U . . .
O15E O 0.8823(3) 0.9732(3) 0.6614(3) 0.0725(13) Uani 1 1 d . . . . .
H15C H 0.8814 0.9761 0.7146 0.109 Uiso 1 1 calc R U . . .
C16E C 0.6462(3) 0.8075(3) 0.5601(3) 0.0321(8) Uani 1 1 d . . . . .
H16A H 0.5783 0.8127 0.5621 0.039 Uiso 1 1 calc R U . . .
H16B H 0.6546 0.7988 0.4980 0.039 Uiso 1 1 calc R U . . .
O16E O 0.66893(19) 0.73114(16) 0.58668(16) 0.0244(5) Uani 1 1 d . . . . .
O2F O 0.73584(18) 0.57190(16) 0.83760(16) 0.0225(5) Uani 1 1 d . . . . .
C1F C 0.8275(3) 0.4650(2) 0.8760(2) 0.0238(7) Uani 1 1 d . . . . .
C2F C 0.7764(2) 0.5368(2) 0.8964(2) 0.0216(7) Uani 1 1 d . . . . .
C3F C 0.7636(3) 0.5737(2) 0.9866(2) 0.0257(7) Uani 1 1 d . . . . .
H3F H 0.7286 0.6218 1.0008 0.031 Uiso 1 1 calc R U . . .
C4F C 0.8010(3) 0.5407(3) 1.0517(2) 0.0276(8) Uani 1 1 d . . . . .
H4F H 0.7882 0.5637 1.1098 0.033 Uiso 1 1 calc R U . . .
C5F C 0.9045(3) 0.4449(3) 1.1054(3) 0.0291(8) Uani 1 1 d . . . . .
H5F H 0.8914 0.4682 1.1635 0.035 Uiso 1 1 calc R U . . .
C6F C 0.9670(3) 0.3852(3) 1.0917(3) 0.0307(8) Uani 1 1 d . . . . .
H6F H 0.9982 0.3681 1.1398 0.037 Uiso 1 1 calc R U . . .
C7F C 0.9841(3) 0.3497(3) 1.0051(3) 0.0311(8) Uani 1 1 d . . . . .
H7F H 1.0277 0.3086 0.9951 0.037 Uiso 1 1 calc R U . . .
C8F C 0.9389(3) 0.3735(3) 0.9344(3) 0.0279(8) Uani 1 1 d . . . . .
H8F H 0.9512 0.3478 0.8765 0.033 Uiso 1 1 calc R U . . .
C9F C 0.8744(3) 0.4356(2) 0.9471(2) 0.0242(7) Uani 1 1 d . . . . .
C10F C 0.8591(3) 0.4725(2) 1.0350(2) 0.0252(7) Uani 1 1 d . . . . .
C11F C 0.8285(3) 0.4166(2) 0.7850(2) 0.0255(7) Uani 1 1 d . . . . .
H11F H 0.8592 0.3652 0.7755 0.031 Uiso 1 1 calc R U . . .
N1F N 0.7921(2) 0.4353(2) 0.7145(2) 0.0256(6) Uani 1 1 d . . . . .
C12F C 0.7953(3) 0.3745(3) 0.6234(2) 0.0357(10) Uani 1 1 d . . . . .
C13F C 0.8888(6) 0.3360(6) 0.6171(4) 0.063(2) Uani 0.768(7) 1 d . . P A 1
H13C H 0.8857 0.2848 0.6416 0.076 Uiso 0.768(7) 1 calc R U P A 1
H13D H 0.8912 0.3112 0.5531 0.076 Uiso 0.768(7) 1 calc R U P A 1
C14F C 0.9746(4) 0.3975(5) 0.6616(5) 0.0699(17) Uani 0.768(7) 1 d . . P A 1
H14D H 1.0295 0.3665 0.6536 0.105 Uiso 0.768(7) 1 calc R U P A 1
H14E H 0.9799 0.4477 0.6368 0.105 Uiso 0.768(7) 1 calc R U P A 1
H14F H 0.9744 0.4212 0.7255 0.105 Uiso 0.768(7) 1 calc R U P A 1
C15F C 0.7113(5) 0.2952(4) 0.5979(3) 0.0441(17) Uani 0.768(7) 1 d . . P A 1
H15D H 0.7140 0.2684 0.6470 0.053 Uiso 0.768(7) 1 calc R U P A 1
H15E H 0.6501 0.3183 0.5916 0.053 Uiso 0.768(7) 1 calc R U P A 1
O15F O 0.7111(5) 0.2258(3) 0.5168(3) 0.0661(18) Uani 0.768(7) 1 d . . P A 1
H15F H 0.6730 0.2327 0.4745 0.099 Uiso 0.768(7) 1 calc R U P A 1
C16F C 0.7797(4) 0.4328(4) 0.5610(3) 0.0325(13) Uani 0.768(7) 1 d . . P A 1
H16C H 0.8414 0.4719 0.5650 0.039 Uiso 0.768(7) 1 calc R U P A 1
H16D H 0.7564 0.3930 0.4983 0.039 Uiso 0.768(7) 1 calc R U P A 1
O15G O 0.763(2) 0.2096(16) 0.5352(14) 0.099(8) Uiso 0.232(7) 1 d D . P A 2
H15G H 0.7052 0.2049 0.5096 0.149 Uiso 0.232(7) 1 calc R U P A 2
C13G C 0.8974(12) 0.4036(12) 0.6093(12) 0.031(4) Uiso 0.232(7) 1 d . . P A 2
H13G H 0.8997 0.3678 0.5475 0.037 Uiso 0.232(7) 1 calc R U P A 2
H13H H 0.9034 0.4678 0.6113 0.037 Uiso 0.232(7) 1 calc R U P A 2
C14G C 0.9746(4) 0.3975(5) 0.6616(5) 0.0699(17) Uani 0.232(7) 1 d . . P A 2
H14X H 1.0319 0.4190 0.6419 0.105 Uiso 0.232(7) 1 calc R U P A 2
H14Y H 0.9767 0.4348 0.7232 0.105 Uiso 0.232(7) 1 calc R U P A 2
H14Z H 0.9731 0.3340 0.6590 0.105 Uiso 0.232(7) 1 calc R U P A 2
C15G C 0.7797(14) 0.2720(12) 0.6248(12) 0.038(5) Uiso 0.232(7) 1 d D . P A 2
H15X H 0.8375 0.2623 0.6614 0.046 Uiso 0.232(7) 1 calc R U P A 2
H15Y H 0.7241 0.2608 0.6523 0.046 Uiso 0.232(7) 1 calc R U P A 2
C16G C 0.7181(11) 0.3947(10) 0.5623(10) 0.022(3) Uiso 0.232(7) 1 d . . P A 2
H16E H 0.7310 0.3761 0.5011 0.026 Uiso 0.232(7) 1 calc R U P A 2
H16F H 0.6558 0.3580 0.5608 0.026 Uiso 0.232(7) 1 calc R U P A 2
O1F O 0.71014(18) 0.48809(17) 0.58767(16) 0.0251(5) Uani 1 1 d . . . . .
N1 N 0.6757(4) 0.7438(3) 0.1390(3) 0.0593(12) Uani 1 1 d . . . . .
C1 C 0.6917(4) 0.7220(4) 0.2011(4) 0.0513(12) Uani 1 1 d . . . . .
C2 C 0.7153(5) 0.6900(5) 0.2783(4) 0.0755(19) Uani 1 1 d . . . . .
H2X H 0.7229 0.6264 0.2574 0.113 Uiso 1 1 calc R U . . .
H2Y H 0.6633 0.6953 0.3116 0.113 Uiso 1 1 calc R U . . .
H2Z H 0.7756 0.7271 0.3175 0.113 Uiso 1 1 calc R U . . .
N2 N 0.9786(3) 0.9718(3) 0.8462(4) 0.0633(13) Uani 1 1 d . . . . .
C3 C 0.9798(3) 0.9180(3) 0.8809(3) 0.0443(11) Uani 1 1 d . . . . .
C4 C 0.9792(3) 0.8483(3) 0.9244(3) 0.0412(10) Uani 1 1 d . . . . .
H4X H 1.0331 0.8168 0.9134 0.062 Uiso 1 1 calc R U . . .
H4Y H 0.9184 0.8047 0.9001 0.062 Uiso 1 1 calc R U . . .
H4Z H 0.9855 0.8766 0.9889 0.062 Uiso 1 1 calc R U . . .
N3 N 1.0686(6) 1.1597(6) 0.8066(6) 0.049(2) Uiso 0.5 1 d . . P B 3
C5 C 0.9672(11) 1.1689(10) 0.7778(10) 0.077(4) Uiso 0.5 1 d . . P B 3
C6 C 0.8828(9) 1.1792(9) 0.7582(9) 0.066(3) Uiso 0.5 1 d . . P B 3
H6D H 0.8395 1.1204 0.7401 0.100 Uiso 0.5 1 calc R U P B 3
H6G H 0.8761 1.2045 0.7087 0.100 Uiso 0.5 1 calc R U P B 3
H6H H 0.8662 1.2209 0.8103 0.100 Uiso 0.5 1 calc R U P B 3
O1M O 0.7314(2) 0.5512(2) 0.4237(2) 0.0446(8) Uani 1 1 d . . . . .
H1M H 0.7106 0.5129 0.3726 0.067 Uiso 1 1 d R U . . .
C1M C 0.8266(5) 0.5832(5) 0.4341(5) 0.088(2) Uani 1 1 d . . . . .
H1M1 H 0.8554 0.6110 0.4980 0.132 Uiso 1 1 calc R U . . .
H1M2 H 0.8345 0.6287 0.4036 0.132 Uiso 1 1 calc R U . . .
H1M3 H 0.8586 0.5330 0.4082 0.132 Uiso 1 1 calc R U . . .
C8 C 0.8990(8) 0.0925(7) 0.5229(7) 0.071(3) Uiso 0.6 1 d . . P . .
H8A H 0.9668 0.1219 0.5365 0.106 Uiso 0.3 1 calc R U P C 4
H8B H 0.8846 0.0734 0.5733 0.106 Uiso 0.3 1 calc R U P C 4
H8C H 0.8578 0.1355 0.5126 0.106 Uiso 0.3 1 calc R U P C 4
H8X H 0.8916 0.0550 0.4604 0.106 Uiso 0.3 1 calc R U P D 5
H8Y H 0.8522 0.1334 0.5270 0.106 Uiso 0.3 1 calc R U P D 5
H8Z H 0.8878 0.0533 0.5594 0.106 Uiso 0.3 1 calc R U P D 5
N4 N 1.0640(14) 0.1848(13) 0.5812(12) 0.074(5) Uiso 0.3 1 d . . P E 5
C7 C 0.9911(11) 0.1430(10) 0.5535(10) 0.038(3) Uiso 0.3 1 d . . P E 5
N5 N 0.8534(13) -0.0606(13) 0.3709(13) 0.074(5) Uiso 0.3 1 d . . P E 4
C9 C 0.8805(18) 0.0119(17) 0.4412(17) 0.081(6) Uiso 0.3 1 d . . P E 4
O1W O 1.1086(19) 1.1110(18) 0.7354(18) 0.061(7) Uiso 0.15 1 d . . P F 6
O2W O 1.0574(18) 1.2056(18) 0.7716(17) 0.056(6) Uiso 0.15 1 d . . P F 6
O3W O 1.038(2) 1.252(2) 0.737(2) 0.074(8) Uiso 0.15 1 d . . P F 6

loop_
_atom_site_aniso_label
_atom_site_aniso_U_11
_atom_site_aniso_U_22
_atom_site_aniso_U_33
_atom_site_aniso_U_23
_atom_site_aniso_U_13
_atom_site_aniso_U_12
Ca 0.0255(3) 0.0187(3) 0.0163(3) 0.0033(2) 0.0028(3) 0.0069(3)
Mn1 0.0221(2) 0.0188(3) 0.0159(2) 0.00376(19) 0.00604(19) 0.00737(19)
Mn2 0.0243(3) 0.0186(3) 0.0166(2) 0.00376(19) 0.0057(2) 0.00558(19)
Mn3 0.0234(3) 0.0208(3) 0.0163(2) 0.00527(19) 0.0061(2) 0.0100(2)
O1 0.0273(12) 0.0193(12) 0.0196(12) 0.0054(9) 0.0049(10) 0.0094(9)
O2 0.0239(12) 0.0170(11) 0.0198(11) 0.0031(9) 0.0064(10) 0.0069(9)
O1A 0.0496(17) 0.0214(13) 0.0218(13) 0.0036(10) -0.0041(12) 0.0079(12)
O2A 0.0296(13) 0.0215(13) 0.0224(12) 0.0048(10) 0.0032(10) 0.0082(10)
C7A 0.0341(19) 0.0226(18) 0.0232(17) 0.0058(14) 0.0065(15) 0.0112(15)
C1A 0.037(2) 0.0246(19) 0.0281(19) 0.0091(15) 0.0004(16) 0.0049(15)
C2A 0.053(3) 0.029(2) 0.044(3) 0.0109(19) -0.008(2) 0.0087(19)
C3A 0.057(3) 0.029(2) 0.073(4) 0.021(2) -0.003(3) 0.008(2)
C4A 0.038(2) 0.050(3) 0.072(4) 0.042(3) 0.002(2) 0.008(2)
C5A 0.032(2) 0.050(3) 0.041(2) 0.027(2) -0.0007(18) 0.0016(19)
C6A 0.0316(19) 0.032(2) 0.030(2) 0.0160(16) 0.0044(16) 0.0069(16)
O1B 0.0261(13) 0.0324(15) 0.0425(16) 0.0134(13) 0.0094(12) 0.0090(11)
O2B 0.0253(13) 0.0346(15) 0.0355(15) 0.0156(12) 0.0081(11) 0.0086(11)
C7B 0.0232(16) 0.0314(19) 0.0179(16) 0.0061(14) 0.0046(13) 0.0073(14)
C1B 0.0232(17) 0.038(2) 0.0212(17) 0.0068(15) 0.0065(14) 0.0072(15)
C2B 0.0296(19) 0.036(2) 0.0256(18) 0.0038(16) 0.0081(16) 0.0095(16)
C3B 0.030(2) 0.048(3) 0.038(2) 0.002(2) 0.0123(18) 0.0170(19)
C4B 0.0255(19) 0.058(3) 0.032(2) 0.003(2) 0.0129(17) 0.0023(19)
C5B 0.035(2) 0.052(3) 0.046(3) 0.018(2) 0.014(2) 0.000(2)
C6B 0.032(2) 0.042(2) 0.041(2) 0.017(2) 0.0122(18) 0.0087(18)
O1C 0.0286(13) 0.0200(12) 0.0244(12) 0.0051(10) 0.0081(10) 0.0106(10)
O2C 0.0298(13) 0.0265(14) 0.0261(13) 0.0051(11) 0.0048(11) 0.0136(11)
C7C 0.0236(16) 0.0253(18) 0.0260(17) 0.0106(14) 0.0128(14) 0.0117(14)
C1C 0.0275(17) 0.0199(17) 0.0275(18) 0.0067(14) 0.0116(15) 0.0081(13)
C2C 0.0282(18) 0.0214(18) 0.0322(19) 0.0057(15) 0.0116(16) 0.0073(14)
C3C 0.034(2) 0.0221(18) 0.034(2) 0.0060(15) 0.0061(17) 0.0097(15)
C4C 0.037(2) 0.0228(19) 0.034(2) 0.0019(16) 0.0151(17) 0.0077(15)
C5C 0.040(2) 0.0222(19) 0.044(2) 0.0048(17) 0.0141(19) 0.0106(16)
C6C 0.041(2) 0.027(2) 0.045(2) 0.0108(18) 0.0058(19) 0.0167(17)
O1D 0.0242(12) 0.0305(14) 0.0265(13) 0.0100(11) 0.0080(10) 0.0083(10)
O2D 0.0275(15) 0.103(3) 0.047(2) 0.042(2) 0.0118(14) 0.0035(17)
C1D 0.0266(18) 0.040(2) 0.036(2) 0.0186(18) 0.0122(16) 0.0108(16)
C2D 0.0289(18) 0.032(2) 0.0231(17) 0.0111(15) 0.0128(15) 0.0141(15)
C3D 0.051(3) 0.043(2) 0.041(2) 0.011(2) 0.029(2) 0.026(2)
C4D 0.036(2) 0.045(2) 0.035(2) 0.0233(19) 0.0130(18) 0.0132(18)
N1D 0.0231(14) 0.0204(14) 0.0183(13) 0.0055(11) 0.0068(11) 0.0082(11)
O2E 0.0334(14) 0.0196(12) 0.0176(11) 0.0029(9) 0.0035(10) 0.0045(10)
C1E 0.0246(17) 0.0217(17) 0.0189(16) 0.0017(13) 0.0041(13) 0.0036(13)
C2E 0.0238(16) 0.0225(17) 0.0183(16) 0.0017(13) 0.0026(13) 0.0053(13)
C3E 0.035(2) 0.029(2) 0.0222(17) 0.0067(15) 0.0067(15) 0.0062(15)
C4E 0.033(2) 0.034(2) 0.0231(18) 0.0053(16) 0.0080(16) 0.0060(16)
C5E 0.035(2) 0.037(2) 0.0234(18) -0.0009(16) 0.0049(16) 0.0077(17)
C6E 0.035(2) 0.028(2) 0.031(2) -0.0042(16) 0.0037(17) 0.0086(16)
C7E 0.0299(19) 0.0237(19) 0.034(2) 0.0011(16) 0.0007(16) 0.0068(15)
C8E 0.0246(17) 0.0250(19) 0.0287(19) 0.0034(15) 0.0000(15) 0.0024(14)
C9E 0.0218(16) 0.0245(18) 0.0227(17) 0.0022(14) 0.0031(14) 0.0054(13)
C10E 0.0247(17) 0.0290(19) 0.0247(18) 0.0010(15) 0.0060(15) 0.0062(14)
C11E 0.0305(18) 0.0218(18) 0.0240(17) 0.0050(14) 0.0066(15) 0.0061(14)
N1E 0.0267(15) 0.0220(15) 0.0196(14) 0.0055(12) 0.0043(12) 0.0026(12)
C12E 0.036(2) 0.0236(18) 0.0173(16) 0.0061(14) 0.0070(15) 0.0058(15)
C13E 0.071(3) 0.034(2) 0.035(2) 0.0111(19) 0.002(2) 0.013(2)
C14E 0.074(4) 0.053(3) 0.034(2) 0.016(2) 0.005(2) 0.025(3)
C15E 0.042(3) 0.066(3) 0.038(2) 0.025(2) 0.007(2) 0.000(2)
O15E 0.061(2) 0.085(3) 0.061(2) 0.032(2) -0.002(2) -0.026(2)
C16E 0.040(2) 0.030(2) 0.0272(19) 0.0092(16) 0.0083(17) 0.0082(17)
O16E 0.0352(14) 0.0192(12) 0.0180(12) 0.0044(9) 0.0067(10) 0.0046(10)
O2F 0.0284(12) 0.0228(12) 0.0186(11) 0.0066(10) 0.0072(10) 0.0106(10)
C1F 0.0237(16) 0.0286(19) 0.0220(17) 0.0112(14) 0.0061(14) 0.0062(14)
C2F 0.0238(16) 0.0232(17) 0.0195(16) 0.0086(13) 0.0047(13) 0.0058(13)
C3F 0.0287(18) 0.0279(19) 0.0200(16) 0.0044(14) 0.0066(14) 0.0090(14)
C4F 0.0324(19) 0.032(2) 0.0186(16) 0.0074(15) 0.0062(15) 0.0087(15)
C5F 0.0300(19) 0.036(2) 0.0219(17) 0.0118(16) 0.0018(15) 0.0056(16)
C6F 0.033(2) 0.032(2) 0.0286(19) 0.0146(16) 0.0013(16) 0.0062(16)
C7F 0.0298(19) 0.034(2) 0.034(2) 0.0169(17) 0.0066(16) 0.0110(16)
C8F 0.0282(18) 0.0288(19) 0.0307(19) 0.0128(16) 0.0081(15) 0.0090(15)
C9F 0.0242(17) 0.0278(18) 0.0233(17) 0.0109(14) 0.0060(14) 0.0065(14)
C10F 0.0274(18) 0.0269(19) 0.0206(17) 0.0082(14) 0.0037(14) 0.0026(14)
C11F 0.0292(18) 0.0247(18) 0.0255(18) 0.0074(14) 0.0083(15) 0.0136(14)
N1F 0.0327(16) 0.0263(16) 0.0203(14) 0.0062(12) 0.0078(13) 0.0144(13)
C12F 0.054(3) 0.041(2) 0.0184(17) 0.0068(16) 0.0104(17) 0.032(2)
C13F 0.076(5) 0.094(6) 0.030(3) 0.012(3) 0.019(3) 0.067(5)
C14F 0.048(3) 0.082(5) 0.095(5) 0.041(4) 0.023(3) 0.025(3)
C15F 0.083(5) 0.033(3) 0.014(2) 0.002(2) 0.001(3) 0.025(3)
O15F 0.117(5) 0.047(3) 0.021(2) -0.0098(18) -0.013(2) 0.055(3)
C16F 0.042(3) 0.043(3) 0.023(2) 0.012(2) 0.016(2) 0.032(3)
C14G 0.048(3) 0.082(5) 0.095(5) 0.041(4) 0.023(3) 0.025(3)
O1F 0.0324(13) 0.0288(13) 0.0168(11) 0.0054(10) 0.0078(10) 0.0170(11)
N1 0.077(3) 0.053(3) 0.053(3) 0.011(2) 0.023(2) 0.031(2)
C1 0.052(3) 0.056(3) 0.047(3) 0.009(2) 0.020(2) 0.020(2)
C2 0.063(4) 0.119(6) 0.065(4) 0.048(4) 0.025(3) 0.030(4)
N2 0.050(3) 0.066(3) 0.089(4) 0.040(3) 0.020(3) 0.020(2)
C3 0.032(2) 0.049(3) 0.052(3) 0.011(2) 0.012(2) 0.014(2)
C4 0.039(2) 0.043(3) 0.042(2) 0.013(2) 0.007(2) 0.0145(19)
O1M 0.0456(18) 0.059(2) 0.0350(17) 0.0131(15) 0.0204(14) 0.0179(16)
C1M 0.069(4) 0.101(6) 0.100(6) 0.035(5) 0.029(4) 0.017(4)

loop_
_atom_type_symbol
_atom_type_description
_atom_type_scat_dispersion_real
_atom_type_scat_dispersion_imag
_atom_type_scat_source
C C 0.0033 0.0016 'International Tables Vol C Tables 4.2.6.8 and 6.1.1.4'
H H 0.0000 0.0000 'International Tables Vol C Tables 4.2.6.8 and 6.1.1.4'
N N 0.0061 0.0033 'International Tables Vol C Tables 4.2.6.8 and 6.1.1.4'
O O 0.0106 0.0060 'International Tables Vol C Tables 4.2.6.8 and 6.1.1.4'
Ca Ca 0.2262 0.3064 'International Tables Vol C Tables 4.2.6.8 and 6.1.1.4'
Mn Mn 0.3368 0.7283 'International Tables Vol C Tables 4.2.6.8 and 6.1.1.4'

loop_
_geom_angle_atom_site_label_1
_geom_angle_atom_site_label_2
_geom_angle_atom_site_label_3
_geom_angle
_geom_angle_site_symmetry_1
_geom_angle_site_symmetry_3
_geom_angle_publ_flag
O16E Ca O1M 98.16(11) . . ?
O16E Ca O1A 79.17(9) . . ?
O1M Ca O1A 81.17(11) . . ?
O16E Ca O1F 112.83(10) . . ?
O1M Ca O1F 82.08(10) . . ?
O1A Ca O1F 160.67(9) . . ?
O16E Ca O1 92.86(9) . . ?
O1M Ca O1 164.10(10) . . ?
O1A Ca O1 89.75(10) . . ?
O1F Ca O1 104.17(9) . . ?
O16E Ca O1 162.04(9) . 2_666 ?
O1M Ca O1 88.33(11) . 2_666 ?
O1A Ca O1 85.36(9) . 2_666 ?
O1F Ca O1 84.56(9) . 2_666 ?
O1 Ca O1 77.89(9) . 2_666 ?
O16E Ca O2 64.41(8) . . ?
O1M Ca O2 127.73(10) . . ?
O1A Ca O2 134.85(9) . . ?
O1F Ca O2 64.05(8) . . ?
O1 Ca O2 67.56(8) . . ?
O1 Ca O2 123.83(9) 2_666 . ?
O16E Ca Mn1 79.07(7) . . ?
O1M Ca Mn1 160.84(9) . . ?
O1A Ca Mn1 116.43(8) . . ?
O1F Ca Mn1 81.62(7) . . ?
O1 Ca Mn1 33.53(6) . . ?
O1 Ca Mn1 100.07(7) 2_666 . ?
O2 Ca Mn1 34.20(5) . . ?
O16E Ca Mn2 31.02(6) . . ?
O1M Ca Mn2 113.51(9) . . ?
O1A Ca Mn2 107.91(7) . . ?
O1F Ca Mn2 87.64(7) . . ?
O1 Ca Mn2 81.65(7) . . ?
O1 Ca Mn2 155.56(6) 2_666 . ?
O2 Ca Mn2 33.58(5) . . ?
Mn1 Ca Mn2 55.80(3) . . ?
O16E Ca Mn3 88.95(7) . . ?
O1M Ca Mn3 104.66(9) . . ?
O1A Ca Mn3 167.47(7) . . ?
O1F Ca Mn3 30.73(6) . . ?
O1 Ca Mn3 86.88(6) . . ?
O1 Ca Mn3 105.67(7) 2_666 . ?
O2 Ca Mn3 33.34(5) . . ?
Mn1 Ca Mn3 56.58(3) . . ?
Mn2 Ca Mn3 59.66(3) . . ?
O16E Ca Ca 130.27(8) . 2_666 ?
O1M Ca Ca 126.63(9) . 2_666 ?
O1A Ca Ca 86.84(8) . 2_666 ?
O1F Ca Ca 95.48(8) . 2_666 ?
O1 Ca Ca 39.16(6) . 2_666 ?
O1 Ca Ca 38.73(6) 2_666 2_666 ?
O2 Ca Ca 96.62(7) . 2_666 ?
Mn1 Ca Ca 65.13(4) . 2_666 ?
Mn2 Ca Ca 119.67(4) . 2_666 ?
Mn3 Ca Ca 98.03(4) . 2_666 ?
O2 Mn1 O1 93.97(11) . . ?
O2 Mn1 O1D 173.93(11) . . ?
O1 Mn1 O1D 91.64(11) . . ?
O2 Mn1 N1D 92.46(11) . . ?
O1 Mn1 N1D 173.10(11) . . ?
O1D Mn1 N1D 82.04(12) . . ?
O2 Mn1 O2A 82.31(10) . 2_666 ?
O1 Mn1 O2A 98.33(10) . 2_666 ?
O1D Mn1 O2A 94.59(11) . 2_666 ?
N1D Mn1 O2A 85.00(11) . 2_666 ?
O2 Mn1 O1C 84.76(10) . . ?
O1 Mn1 O1C 94.38(10) . . ?
O1D Mn1 O1C 97.14(10) . . ?
N1D Mn1 O1C 83.73(11) . . ?
O2A Mn1 O1C 162.43(10) 2_666 . ?
O2 Mn1 Mn2 33.56(7) . . ?
O1 Mn1 Mn2 96.15(8) . . ?
O1D Mn1 Mn2 147.79(8) . . ?
N1D Mn1 Mn2 87.85(9) . . ?
O2A Mn1 Mn2 114.98(8) 2_666 . ?
O1C Mn1 Mn2 51.20(7) . . ?
O2 Mn1 Ca 50.62(8) . . ?
O1 Mn1 Ca 43.61(8) . . ?
O1D Mn1 Ca 134.70(8) . . ?
N1D Mn1 Ca 143.00(8) . . ?
O2A Mn1 Ca 87.29(7) 2_666 . ?
O1C Mn1 Ca 93.65(7) . . ?
Mn2 Mn1 Ca 63.06(4) . . ?
O16E Mn2 O2E 172.84(11) . . ?
O16E Mn2 O2 89.00(11) . . ?
O2E Mn2 O2 94.96(11) . . ?
O16E Mn2 N1E 83.70(12) . . ?
O2E Mn2 N1E 91.23(12) . . ?
O2 Mn2 N1E 166.75(12) . . ?
O16E Mn2 O1B 91.49(12) . . ?
O2E Mn2 O1B 93.74(12) . . ?
O2 Mn2 O1B 99.25(11) . . ?
N1E Mn2 O1B 92.00(12) . . ?
O16E Mn2 O1C 92.12(10) . . ?
O2E Mn2 O1C 83.01(10) . . ?
O2 Mn2 O1C 76.92(9) . . ?
N1E Mn2 O1C 92.28(11) . . ?
O1B Mn2 O1C 174.68(10) . . ?
O16E Mn2 Mn1 91.03(9) . . ?
O2E Mn2 Mn1 89.04(9) . . ?
O2 Mn2 Mn1 33.34(7) . . ?
N1E Mn2 Mn1 135.44(9) . . ?
O1B Mn2 Mn1 132.45(8) . . ?
O1C Mn2 Mn1 43.58(6) . . ?
O16E Mn2 Ca 40.16(8) . . ?
O2E Mn2 Ca 144.10(8) . . ?
O2 Mn2 Ca 49.14(7) . . ?
N1E Mn2 Ca 123.72(9) . . ?
O1B Mn2 Ca 92.98(9) . . ?
O1C Mn2 Ca 87.27(7) . . ?
Mn1 Mn2 Ca 61.14(4) . . ?
O1F Mn3 O2F 168.29(11) . . ?
O1F Mn3 O2 88.64(10) . . ?
O2F Mn3 O2 96.30(10) . . ?
O1F Mn3 N1F 83.68(12) . . ?
O2F Mn3 N1F 90.17(11) . . ?
O2 Mn3 N1F 170.19(12) . . ?
O1F Mn3 O2B 93.61(12) . . ?
O2F Mn3 O2B 96.13(11) . . ?
O2 Mn3 O2B 98.60(11) . . ?
N1F Mn3 O2B 87.99(12) . . ?
O1F Mn3 O2A 89.61(11) . 2_666 ?
O2F Mn3 O2A 81.69(10) . 2_666 ?
O2 Mn3 O2A 73.37(9) . 2_666 ?
N1F Mn3 O2A 100.41(11) . 2_666 ?
O2B Mn3 O2A 171.30(9) . 2_666 ?
O1F Mn3 Ca 40.24(7) . . ?
O2F Mn3 Ca 143.88(7) . . ?
O2 Mn3 Ca 48.43(7) . . ?
N1F Mn3 Ca 123.82(9) . . ?
O2B Mn3 Ca 96.85(8) . . ?
O2A Mn3 Ca 80.43(6) 2_666 . ?
Mn1 O1 Ca 102.87(11) . . ?
Mn1 O1 Ca 124.78(12) . 2_666 ?
Ca O1 Ca 102.10(9) . 2_666 ?
Mn1 O1 H1 108.6 . . ?
Ca O1 H1 108.6 . . ?
Ca O1 H1 108.6 2_666 . ?
Mn1 O2 Mn2 113.09(11) . . ?
Mn1 O2 Mn3 115.75(12) . . ?
Mn2 O2 Mn3 126.74(13) . . ?
Mn1 O2 Ca 95.19(10) . . ?
Mn2 O2 Ca 97.27(10) . . ?
Mn3 O2 Ca 98.23(9) . . ?
C7A O1A Ca 142.1(2) . . ?
C7A O2A Mn1 131.2(2) . 2_666 ?
C7A O2A Mn3 127.7(2) . 2_666 ?
Mn1 O2A Mn3 87.68(9) 2_666 2_666 ?
O1A C7A O2A 124.6(3) . . ?
O1A C7A C1A 119.8(3) . . ?
O2A C7A C1A 115.6(3) . . ?
C6A C1A C2A 119.1(4) . . ?
C6A C1A C7A 120.9(3) . . ?
C2A C1A C7A 119.9(4) . . ?
C3A C2A C1A 119.5(4) . . ?
C3A C2A H2A 120.2 . . ?
C1A C2A H2A 120.2 . . ?
C4A C3A C2A 120.6(5) . . ?
C4A C3A H3A 119.7 . . ?
C2A C3A H3A 119.7 . . ?
C3A C4A C5A 119.8(4) . . ?
C3A C4A H4A 120.1 . . ?
C5A C4A H4A 120.1 . . ?
C4A C5A C6A 119.9(4) . . ?
C4A C5A H5A 120.1 . . ?
C6A C5A H5A 120.1 . . ?
C1A C6A C5A 121.1(4) . . ?
C1A C6A H6A 119.5 . . ?
C5A C6A H6A 119.5 . . ?
C7B O1B Mn2 132.2(3) . . ?
C7B O2B Mn3 133.3(2) . . ?
O2B C7B O1B 125.3(3) . . ?
O2B C7B C1B 117.8(3) . . ?
O1B C7B C1B 116.9(3) . . ?
C6B C1B C2B 119.1(4) . . ?
C6B C1B C7B 120.7(3) . . ?
C2B C1B C7B 120.2(4) . . ?
C3B C2B C1B 120.0(4) . . ?
C3B C2B H2B 120.0 . . ?
C1B C2B H2B 120.0 . . ?
C4B C3B C2B 120.7(4) . . ?
C4B C3B H3B 119.6 . . ?
C2B C3B H3B 119.6 . . ?
C3B C4B C5B 119.9(4) . . ?
C3B C4B H4B 120.1 . . ?
C5B C4B H4B 120.1 . . ?
C6B C5B C4B 119.6(4) . . ?
C6B C5B H5B 120.2 . . ?
C4B C5B H5B 120.2 . . ?
C5B C6B C1B 120.6(4) . . ?
C5B C6B H6B 119.7 . . ?
C1B C6B H6B 119.7 . . ?
C7C O1C Mn1 123.0(2) . . ?
C7C O1C Mn2 128.9(2) . . ?
Mn1 O1C Mn2 85.22(8) . . ?
O2C C7C O1C 123.4(3) . . ?
O2C C7C C1C 120.0(3) . . ?
O1C C7C C1C 116.6(3) . . ?
C2C C1C C3C 119.4(3) . . ?
C2C C1C C7C 119.9(3) . . ?
C3C C1C C7C 120.8(3) . . ?
C1C C2C C4C 120.2(4) . . ?
C1C C2C H2C 119.9 . . ?
C4C C2C H2C 119.9 . . ?
C1C C3C C6C 120.0(4) . . ?
C1C C3C H3C 120.0 . . ?
C6C C3C H3C 120.0 . . ?
C5C C4C C2C 120.0(4) . . ?
C5C C4C H4C 120.0 . . ?
C2C C4C H4C 120.0 . . ?
C4C C5C C6C 120.5(4) . . ?
C4C C5C H5C 119.7 . . ?
C6C C5C H5C 119.7 . . ?
C5C C6C C3C 119.9(4) . . ?
C5C C6C H6C 120.0 . . ?
C3C C6C H6C 120.0 . . ?
C1D O1D Mn1 119.0(2) . . ?
O2D C1D O1D 121.7(4) . . ?
O2D C1D C2D 121.9(4) . . ?
O1D C1D C2D 116.4(3) . . ?
N1D C2D C4D 110.9(3) . . ?
N1D C2D C1D 108.2(3) . . ?
C4D C2D C1D 109.3(3) . . ?
N1D C2D C3D 109.0(3) . . ?
C4D C2D C3D 111.1(3) . . ?
C1D C2D C3D 108.3(3) . . ?
C2D C3D H3D1 109.5 . . ?
C2D C3D H3D2 109.5 . . ?
H3D1 C3D H3D2 109.5 . . ?
C2D C3D H3D3 109.5 . . ?
H3D1 C3D H3D3 109.5 . . ?
H3D2 C3D H3D3 109.5 . . ?
C2D C4D H4D1 109.5 . . ?
C2D C4D H4D2 109.5 . . ?
H4D1 C4D H4D2 109.5 . . ?
C2D C4D H4D3 109.5 . . ?
H4D1 C4D H4D3 109.5 . . ?
H4D2 C4D H4D3 109.5 . . ?
C2D N1D Mn1 113.4(2) . . ?
C2D N1D H1D1 108.9 . . ?
Mn1 N1D H1D1 108.9 . . ?
C2D N1D H1D2 108.9 . . ?
Mn1 N1D H1D2 108.9 . . ?
H1D1 N1D H1D2 107.7 . . ?
C2E O2E Mn2 130.0(2) . . ?
C2E C1E C11E 121.6(3) . . ?
C2E C1E C9E 119.4(3) . . ?
C11E C1E C9E 118.9(3) . . ?
O2E C2E C1E 124.5(3) . . ?
O2E C2E C3E 115.9(3) . . ?
C1E C2E C3E 119.7(3) . . ?
C4E C3E C2E 121.1(4) . . ?
C4E C3E H3E 119.5 . . ?
C2E C3E H3E 119.5 . . ?
C3E C4E C10E 121.4(4) . . ?
C3E C4E H4E 119.3 . . ?
C10E C4E H4E 119.3 . . ?
C6E C5E C10E 120.6(4) . . ?
C6E C5E H5E 119.7 . . ?
C10E C5E H5E 119.7 . . ?
C5E C6E C7E 119.7(4) . . ?
C5E C6E H6E 120.2 . . ?
C7E C6E H6E 120.2 . . ?
C8E C7E C6E 120.9(4) . . ?
C8E C7E H7E 119.6 . . ?
C6E C7E H7E 119.6 . . ?
C7E C8E C9E 121.1(4) . . ?
C7E C8E H8E 119.5 . . ?
C9E C8E H8E 119.5 . . ?
C10E C9E C8E 117.8(3) . . ?
C10E C9E C1E 118.8(3) . . ?
C8E C9E C1E 123.4(3) . . ?
C9E C10E C5E 120.0(4) . . ?
C9E C10E C4E 119.6(3) . . ?
C5E C10E C4E 120.5(4) . . ?
N1E C11E C1E 126.3(3) . . ?
N1E C11E H11E 116.8 . . ?
C1E C11E H11E 116.8 . . ?
C11E N1E C12E 120.9(3) . . ?
C11E N1E Mn2 126.1(3) . . ?
C12E N1E Mn2 113.0(2) . . ?
N1E C12E C15E 108.3(3) . . ?
N1E C12E C16E 104.6(3) . . ?
C15E C12E C16E 110.2(3) . . ?
N1E C12E C13E 111.3(3) . . ?
C15E C12E C13E 111.9(4) . . ?
C16E C12E C13E 110.4(3) . . ?
C14E C13E C12E 113.2(4) . . ?
C14E C13E H13A 108.9 . . ?
C12E C13E H13A 108.9 . . ?
C14E C13E H13B 108.9 . . ?
C12E C13E H13B 108.9 . . ?
H13A C13E H13B 107.8 . . ?
C13E C14E H14A 109.5 . . ?
C13E C14E H14B 109.5 . . ?
H14A C14E H14B 109.5 . . ?
C13E C14E H14C 109.5 . . ?
H14A C14E H14C 109.5 . . ?
H14B C14E H14C 109.5 . . ?
O15E C15E C12E 114.9(4) . . ?
O15E C15E H15A 108.5 . . ?
C12E C15E H15A 108.5 . . ?
O15E C15E H15B 108.5 . . ?
C12E C15E H15B 108.5 . . ?
H15A C15E H15B 107.5 . . ?
C15E O15E H15C 109.5 . . ?
O16E C16E C12E 109.3(3) . . ?
O16E C16E H16A 109.8 . . ?
C12E C16E H16A 109.8 . . ?
O16E C16E H16B 109.8 . . ?
C12E C16E H16B 109.8 . . ?
H16A C16E H16B 108.3 . . ?
C16E O16E Mn2 114.2(2) . . ?
C16E O16E Ca 132.1(2) . . ?
Mn2 O16E Ca 108.82(11) . . ?
C2F O2F Mn3 130.5(2) . . ?
C2F C1F C11F 120.8(3) . . ?
C2F C1F C9F 119.7(3) . . ?
C11F C1F C9F 119.4(3) . . ?
O2F C2F C1F 124.5(3) . . ?
O2F C2F C3F 116.4(3) . . ?
C1F C2F C3F 119.0(3) . . ?
C4F C3F C2F 120.9(3) . . ?
C4F C3F H3F 119.6 . . ?
C2F C3F H3F 119.6 . . ?
C3F C4F C10F 121.6(3) . . ?
C3F C4F H4F 119.2 . . ?
C10F C4F H4F 119.2 . . ?
C6F C5F C10F 121.3(4) . . ?
C6F C5F H5F 119.4 . . ?
C10F C5F H5F 119.4 . . ?
C5F C6F C7F 118.8(4) . . ?
C5F C6F H6F 120.6 . . ?
C7F C6F H6F 120.6 . . ?
C8F C7F C6F 121.3(4) . . ?
C8F C7F H7F 119.4 . . ?
C6F C7F H7F 119.4 . . ?
C7F C8F C9F 121.0(4) . . ?
C7F C8F H8F 119.5 . . ?
C9F C8F H8F 119.5 . . ?
C10F C9F C8F 117.3(3) . . ?
C10F C9F C1F 119.5(3) . . ?
C8F C9F C1F 123.2(3) . . ?
C5F C10F C9F 120.3(3) . . ?
C5F C10F C4F 120.8(3) . . ?
C9F C10F C4F 118.8(3) . . ?
N1F C11F C1F 127.0(3) . . ?
N1F C11F H11F 116.5 . . ?
C1F C11F H11F 116.5 . . ?
C11F N1F C12F 120.1(3) . . ?
C11F N1F Mn3 126.3(2) . . ?
C12F N1F Mn3 113.6(2) . . ?
C16G C12F N1F 104.3(6) . . ?
N1F C12F C15F 106.9(4) . . ?
N1F C12F C13F 114.9(4) . . ?
C15F C12F C13F 108.3(5) . . ?
C16G C12F C13G 113.2(9) . . ?
N1F C12F C13G 105.2(7) . . ?
N1F C12F C16F 105.1(3) . . ?
C15F C12F C16F 110.4(4) . . ?
C13F C12F C16F 111.1(4) . . ?
C16G C12F C15G 114.6(10) . . ?
N1F C12F C15G 107.9(7) . . ?
C13G C12F C15G 110.8(10) . . ?
C14F C13F C12F 115.9(6) . . ?
C14F C13F H13C 108.3 . . ?
C12F C13F H13C 108.3 . . ?
C14F C13F H13D 108.3 . . ?
C12F C13F H13D 108.3 . . ?
H13C C13F H13D 107.4 . . ?
C13F C14F H14D 109.5 . . ?
C13F C14F H14E 109.5 . . ?
H14D C14F H14E 109.5 . . ?
C13F C14F H14F 109.5 . . ?
H14D C14F H14F 109.5 . . ?
H14E C14F H14F 109.5 . . ?
O15F C15F C12F 113.5(5) . . ?
O15F C15F H15D 108.9 . . ?
C12F C15F H15D 108.9 . . ?
O15F C15F H15E 108.9 . . ?
C12F C15F H15E 108.9 . . ?
H15D C15F H15E 107.7 . . ?
C15F O15F H15F 109.5 . . ?
O1F C16F C12F 109.0(4) . . ?
O1F C16F H16C 109.9 . . ?
C12F C16F H16C 109.9 . . ?
O1F C16F H16D 109.9 . . ?
C12F C16F H16D 109.9 . . ?
H16C C16F H16D 108.3 . . ?
C15G O15G H15G 109.5 . . ?
C14G C13G C12F 121.7(13) . . ?
C14G C13G H13G 106.9 . . ?
C12F C13G H13G 106.9 . . ?
C14G C13G H13H 106.9 . . ?
C12F C13G H13H 106.9 . . ?
H13G C13G H13H 106.7 . . ?
C13G C14G H14X 109.5 . . ?
C13G C14G H14Y 109.5 . . ?
H14X C14G H14Y 109.5 . . ?
C13G C14G H14Z 109.5 . . ?
H14X C14G H14Z 109.5 . . ?
H14Y C14G H14Z 109.5 . . ?
O15G C15G C12F 110.3(16) . . ?
O15G C15G H15X 109.6 . . ?
C12F C15G H15X 109.6 . . ?
O15G C15G H15Y 109.6 . . ?
C12F C15G H15Y 109.6 . . ?
H15X C15G H15Y 108.1 . . ?
O1F C16G C12F 113.3(10) . . ?
O1F C16G H16E 108.9 . . ?
C12F C16G H16E 108.9 . . ?
O1F C16G H16F 108.9 . . ?
C12F C16G H16F 108.9 . . ?
H16E C16G H16F 107.7 . . ?
C16G O1F Mn3 112.3(6) . . ?
C16F O1F Mn3 112.8(3) . . ?
C16G O1F Ca 133.1(6) . . ?
C16F O1F Ca 132.9(2) . . ?
Mn3 O1F Ca 109.02(11) . . ?
N1 C1 C2 176.8(6) . . ?
C1 C2 H2X 109.5 . . ?
C1 C2 H2Y 109.5 . . ?
H2X C2 H2Y 109.5 . . ?
C1 C2 H2Z 109.5 . . ?
H2X C2 H2Z 109.5 . . ?
H2Y C2 H2Z 109.5 . . ?
N2 C3 C4 178.8(6) . . ?
C3 C4 H4X 109.5 . . ?
C3 C4 H4Y 109.5 . . ?
H4X C4 H4Y 109.5 . . ?
C3 C4 H4Z 109.5 . . ?
H4X C4 H4Z 109.5 . . ?
H4Y C4 H4Z 109.5 . . ?
C6 C5 N3 176.8(15) . . ?
C5 C6 H6D 109.5 . . ?
C5 C6 H6G 109.5 . . ?
H6D C6 H6G 109.5 . . ?
C5 C6 H6H 109.5 . . ?
H6D C6 H6H 109.5 . . ?
H6G C6 H6H 109.5 . . ?
C1M O1M Ca 134.5(4) . . ?
C1M O1M H1M 109.7 . . ?
Ca O1M H1M 115.7 . . ?
O1M C1M H1M1 109.5 . . ?
O1M C1M H1M2 109.5 . . ?
H1M1 C1M H1M2 109.5 . . ?
O1M C1M H1M3 109.5 . . ?
H1M1 C1M H1M3 109.5 . . ?
H1M2 C1M H1M3 109.5 . . ?
C9 C8 H8A 109.5 . . ?
C9 C8 H8B 109.5 . . ?
H8A C8 H8B 109.5 . . ?
C9 C8 H8C 109.5 . . ?
H8A C8 H8C 109.5 . . ?
H8B C8 H8C 109.5 . . ?
C7 C8 H8X 109.5 . . ?
C7 C8 H8Y 109.5 . . ?
H8X C8 H8Y 109.5 . . ?
C7 C8 H8Z 109.5 . . ?
H8X C8 H8Z 109.5 . . ?
H8Y C8 H8Z 109.5 . . ?
N4 C7 C8 177.3(19) . . ?
N5 C9 C8 173(2) . . ?
O3W O2W O1W 129(3) . . ?

loop_
_geom_bond_atom_site_label_1
_geom_bond_atom_site_label_2
_geom_bond_distance
_geom_bond_site_symmetry_2
_geom_bond_publ_flag
Ca O16E 2.346(3) . ?
Ca O1M 2.353(3) . ?
Ca O1A 2.363(3) . ?
Ca O1F 2.373(3) . ?
Ca O1 2.393(3) . ?
Ca O1 2.415(3) 2_666 ?
Ca O2 2.625(3) . ?
Ca Mn1 3.3824(14) . ?
Ca Mn2 3.4428(18) . ?
Ca Mn3 3.4725(14) . ?
Ca Ca 3.739(2) 2_666 ?
Mn1 O2 1.909(2) . ?
Mn1 O1 1.916(2) . ?
Mn1 O1D 1.926(3) . ?
Mn1 N1D 2.040(3) . ?
Mn1 O2A 2.170(2) 2_666 ?
Mn1 O1C 2.210(2) . ?
Mn1 Mn2 3.1944(14) . ?
Mn2 O16E 1.874(3) . ?
Mn2 O2E 1.892(2) . ?
Mn2 O2 1.920(2) . ?
Mn2 N1E 1.977(3) . ?
Mn2 O1B 2.138(3) . ?
Mn2 O1C 2.498(3) . ?
Mn3 O1F 1.877(3) . ?
Mn3 O2F 1.903(2) . ?
Mn3 O2 1.928(2) . ?
Mn3 N1F 1.981(3) . ?
Mn3 O2B 2.142(3) . ?
Mn3 O2A 2.509(3) 2_666 ?
O1 Ca 2.415(3) 2_666 ?
O1 H1 0.8600 . ?
O1A C7A 1.242(4) . ?
O2A C7A 1.275(4) . ?
O2A Mn1 2.170(2) 2_666 ?
O2A Mn3 2.509(3) 2_666 ?
C7A C1A 1.503(5) . ?
C1A C6A 1.375(5) . ?
C1A C2A 1.395(6) . ?
C2A C3A 1.392(6) . ?
C2A H2A 0.9500 . ?
C3A C4A 1.375(7) . ?
C3A H3A 0.9500 . ?
C4A C5A 1.377(7) . ?
C4A H4A 0.9500 . ?
C5A C6A 1.385(5) . ?
C5A H5A 0.9500 . ?
C6A H6A 0.9500 . ?
O1B C7B 1.264(4) . ?
O2B C7B 1.253(4) . ?
C7B C1B 1.508(5) . ?
C1B C6B 1.390(6) . ?
C1B C2B 1.394(5) . ?
C2B C3B 1.387(6) . ?
C2B H2B 0.9500 . ?
C3B C4B 1.366(7) . ?
C3B H3B 0.9500 . ?
C4B C5B 1.400(7) . ?
C4B H4B 0.9500 . ?
C5B C6B 1.384(6) . ?
C5B H5B 0.9500 . ?
C6B H6B 0.9500 . ?
O1C C7C 1.281(4) . ?
O2C C7C 1.251(4) . ?
C7C C1C 1.506(5) . ?
C1C C2C 1.385(5) . ?
C1C C3C 1.394(5) . ?
C2C C4C 1.394(5) . ?
C2C H2C 0.9500 . ?
C3C C6C 1.396(5) . ?
C3C H3C 0.9500 . ?
C4C C5C 1.374(6) . ?
C4C H4C 0.9500 . ?
C5C C6C 1.376(6) . ?
C5C H5C 0.9500 . ?
C6C H6C 0.9500 . ?
O1D C1D 1.314(5) . ?
O2D C1D 1.217(5) . ?
C1D C2D 1.536(6) . ?
C2D N1D 1.486(4) . ?
C2D C4D 1.526(5) . ?
C2D C3D 1.536(5) . ?
C3D H3D1 0.9800 . ?
C3D H3D2 0.9800 . ?
C3D H3D3 0.9800 . ?
C4D H4D1 0.9800 . ?
C4D H4D2 0.9800 . ?
C4D H4D3 0.9800 . ?
N1D H1D1 0.9100 . ?
N1D H1D2 0.9100 . ?
O2E C2E 1.315(4) . ?
C1E C2E 1.408(5) . ?
C1E C11E 1.434(5) . ?
C1E C9E 1.462(5) . ?
C2E C3E 1.425(5) . ?
C3E C4E 1.355(5) . ?
C3E H3E 0.9500 . ?
C4E C10E 1.428(6) . ?
C4E H4E 0.9500 . ?
C5E C6E 1.371(6) . ?
C5E C10E 1.422(5) . ?
C5E H5E 0.9500 . ?
C6E C7E 1.396(6) . ?
C6E H6E 0.9500 . ?
C7E C8E 1.378(5) . ?
C7E H7E 0.9500 . ?
C8E C9E 1.415(5) . ?
C8E H8E 0.9500 . ?
C9E C10E 1.412(5) . ?
C11E N1E 1.297(4) . ?
C11E H11E 0.9500 . ?
N1E C12E 1.497(4) . ?
C12E C15E 1.519(6) . ?
C12E C16E 1.522(5) . ?
C12E C13E 1.574(6) . ?
C13E C14E 1.518(6) . ?
C13E H13A 0.9900 . ?
C13E H13B 0.9900 . ?
C14E H14A 0.9800 . ?
C14E H14B 0.9800 . ?
C14E H14C 0.9800 . ?
C15E O15E 1.419(6) . ?
C15E H15A 0.9900 . ?
C15E H15B 0.9900 . ?
O15E H15C 0.8400 . ?
C16E O16E 1.439(4) . ?
C16E H16A 0.9900 . ?
C16E H16B 0.9900 . ?
O2F C2F 1.315(4) . ?
C1F C2F 1.405(5) . ?
C1F C11F 1.432(5) . ?
C1F C9F 1.446(5) . ?
C2F C3F 1.437(5) . ?
C3F C4F 1.358(5) . ?
C3F H3F 0.9500 . ?
C4F C10F 1.425(5) . ?
C4F H4F 0.9500 . ?
C5F C6F 1.369(5) . ?
C5F C10F 1.413(5) . ?
C5F H5F 0.9500 . ?
C6F C7F 1.405(6) . ?
C6F H6F 0.9500 . ?
C7F C8F 1.380(5) . ?
C7F H7F 0.9500 . ?
C8F C9F 1.419(5) . ?
C8F H8F 0.9500 . ?
C9F C10F 1.417(5) . ?
C11F N1F 1.292(5) . ?
C11F H11F 0.9500 . ?
N1F C12F 1.499(5) . ?
C12F C16G 1.481(15) . ?
C12F C15F 1.525(8) . ?
C12F C13F 1.540(7) . ?
C12F C13G 1.546(18) . ?
C12F C16F 1.547(6) . ?
C12F C15G 1.601(19) . ?
C13F C14F 1.400(10) . ?
C13F H13C 0.9900 . ?
C13F H13D 0.9900 . ?
C14F H14D 0.9800 . ?
C14F H14E 0.9800 . ?
C14F H14F 0.9800 . ?
C15F O15F 1.426(6) . ?
C15F H15D 0.9900 . ?
C15F H15E 0.9900 . ?
O15F H15F 0.8400 . ?
C16F O1F 1.434(5) . ?
C16F H16C 0.9900 . ?
C16F H16D 0.9900 . ?
O15G C15G 1.440(17) . ?
O15G H15G 0.8400 . ?
C13G C14G 1.306(18) . ?
C13G H13G 0.9900 . ?
C13G H13H 0.9900 . ?
C14G H14X 0.9800 . ?
C14G H14Y 0.9800 . ?
C14G H14Z 0.9800 . ?
C15G H15X 0.9900 . ?
C15G H15Y 0.9900 . ?
C16G O1F 1.425(15) . ?
C16G H16E 0.9900 . ?
C16G H16F 0.9900 . ?
N1 C1 1.140(7) . ?
C1 C2 1.469(8) . ?
C2 H2X 0.9800 . ?
C2 H2Y 0.9800 . ?
C2 H2Z 0.9800 . ?
N2 C3 1.139(6) . ?
C3 C4 1.455(7) . ?
C4 H4X 0.9800 . ?
C4 H4Y 0.9800 . ?
C4 H4Z 0.9800 . ?
N3 C5 1.488(16) . ?
C5 C6 1.240(17) . ?
C6 H6D 0.9800 . ?
C6 H6G 0.9800 . ?
C6 H6H 0.9800 . ?
O1M C1M 1.357(7) . ?
O1M H1M 0.8400 . ?
C1M H1M1 0.9800 . ?
C1M H1M2 0.9800 . ?
C1M H1M3 0.9800 . ?
C8 C7 1.380(18) . ?
C8 C9 1.49(3) . ?
C8 H8A 0.9800 . ?
C8 H8B 0.9800 . ?
C8 H8C 0.9800 . ?
C8 H8X 0.9800 . ?
C8 H8Y 0.9800 . ?
C8 H8Z 0.9800 . ?
N4 C7 1.11(2) . ?
N5 C9 1.31(3) . ?
O1W O2W 1.72(4) . ?
O2W O3W 1.07(3) . ?
